data_7047786
loop_
_publ_author_name
'Erickson, Alexander N.'
'Brown, Seth N.'

_publ_section_title
;
 Molybdenum(vi) tris(amidophenoxide) complexes.
;
_journal_issue 43
_journal_name_full 'Dalton transactions (Cambridge, England : 2003)'
_journal_page_first 15583
_journal_page_last 15595
_journal_paper_doi 10.1039/c8dt03392g
_journal_volume 47
_journal_year 2018
_chemical_formula_moiety 'C108 H126 Mo2 N4 O7, C7 H8'
_chemical_formula_sum 'C115 H134 Mo2 N4 O7'
_chemical_formula_weight 1876.13
_chemical_name_common '/m(O)-(Mo(O)(^PhCH2^ap)(^PhCH2^apH))~2~ . C7H8'
_chemical_name_systematic
'\m-oxo-bis(oxo-(2-(4-benzylphenylamido-4,6-di-tert-butylphenoxo)- (2-(4-benzylphenylamino)-4,6-di-tert-butylphenoxo)molybdenum(VI))toluene solvate'
_space_group_crystal_system triclinic
_space_group_IT_number 2
_space_group_name_Hall '-P 1'
_space_group_name_H-M_alt 'P -1'
_symmetry_space_group_name_Hall '-P 1'
_symmetry_space_group_name_H-M 'P -1'
_atom_sites_solution_hydrogens geom
_atom_sites_solution_primary direct
_atom_sites_solution_secondary difmap
_audit_creation_method SHELXL-2014/7
_audit_update_record
;
2018-10-13 deposited with the CCDC.
2018-10-16 downloaded from the CCDC.
;
_cell_angle_alpha 75.3310(16)
_cell_angle_beta 79.4159(17)
_cell_angle_gamma 72.7891(16)
_cell_formula_units_Z 2
_cell_length_a 15.1553(8)
_cell_length_b 15.2866(8)
_cell_length_c 23.9707(12)
_cell_measurement_reflns_used 9782
_cell_measurement_temperature 120(2)
_cell_measurement_theta_max 24.988
_cell_measurement_theta_min 2.259
_cell_volume 5096.1(5)
_computing_cell_refinement 'Bruker SAINT (Bruker, 2015)'
_computing_data_collection 'Bruker APEX-3 (Bruker, 2015)'
_computing_data_reduction 'Bruker SAINT (Bruker, 2015)'
_computing_molecular_graphics 'Bruker XP (Bruker, 2015)'
_computing_publication_material 'CIFTAB (Sheldrick, 2008)'
_computing_structure_refinement 'SHELXL-2014/7 (Sheldrick, 2015)'
_computing_structure_solution 'SHELXT-2014/2 (Sheldrick, 2015)'
_diffrn_ambient_temperature 120(2)
_diffrn_detector_area_resol_mean 8.33
_diffrn_measured_fraction_theta_full 1.000
_diffrn_measured_fraction_theta_max 0.970
_diffrn_measurement_device_type 'Bruker Kappa X8-APEX-II'
_diffrn_measurement_method 'combination of \w and \f-scans '
_diffrn_radiation_monochromator graphite
_diffrn_radiation_source 'fine-focus sealed tube'
_diffrn_radiation_type MoK\a
_diffrn_radiation_wavelength 0.71073
_diffrn_reflns_av_R_equivalents 0.0621
_diffrn_reflns_av_unetI/netI 0.0640
_diffrn_reflns_Laue_measured_fraction_full 1.000
_diffrn_reflns_Laue_measured_fraction_max 0.970
_diffrn_reflns_limit_h_max 20
_diffrn_reflns_limit_h_min -20
_diffrn_reflns_limit_k_max 20
_diffrn_reflns_limit_k_min -20
_diffrn_reflns_limit_l_max 31
_diffrn_reflns_limit_l_min -32
_diffrn_reflns_number 121030
_diffrn_reflns_point_group_measured_fraction_full 1.000
_diffrn_reflns_point_group_measured_fraction_max 0.970
_diffrn_reflns_theta_full 25.242
_diffrn_reflns_theta_max 28.440
_diffrn_reflns_theta_min 0.884
_exptl_absorpt_coefficient_mu 0.303
_exptl_absorpt_correction_T_max 0.888427
_exptl_absorpt_correction_T_min 0.662500
_exptl_absorpt_correction_type multi-scan
_exptl_absorpt_process_details
;
L. Krause, R. Herbst-Irmer, G. M. Sheldrick & D. Stalke. J. Appl.
Cryst., 2015, 48, 3.
;
_exptl_crystal_colour 'Dark Purple'
_exptl_crystal_density_diffrn 1.223
_exptl_crystal_density_method 'Not Measured'
_exptl_crystal_description Rectangular
_exptl_crystal_F_000 1984
_exptl_crystal_recrystallization_method
'Crystals were deposited from the reaction mixture of the ligand, (^PhCH2^ap)H~2~ with MoO~2~(acac)~2~ in toluene.'
_exptl_crystal_size_max 0.374
_exptl_crystal_size_mid 0.169
_exptl_crystal_size_min 0.126
_exptl_transmission_factor_max 0.888427
_exptl_transmission_factor_min 0.662500
_refine_diff_density_max 2.045
_refine_diff_density_min -0.864
_refine_diff_density_rms 0.108
_refine_ls_extinction_method none
_refine_ls_goodness_of_fit_ref 1.085
_refine_ls_hydrogen_treatment constr
_refine_ls_matrix_type full
_refine_ls_number_parameters 1088
_refine_ls_number_reflns 24909
_refine_ls_number_restraints 0
_refine_ls_restrained_S_all 1.085
_refine_ls_R_factor_all 0.0971
_refine_ls_R_factor_gt 0.0641
_refine_ls_shift/su_max 0.001
_refine_ls_shift/su_mean 0.000
_refine_ls_structure_factor_coef Fsqd
_refine_ls_weighting_details 'w=1/[\s^2^(Fo^2^)+(0.0610P)^2^+14.2100P] where P=(Fo^2^+2Fc^2^)/3'
_refine_ls_weighting_scheme calc
_refine_ls_wR_factor_gt 0.1577
_refine_ls_wR_factor_ref 0.1721
_reflns_Friedel_coverage 0.000
_reflns_number_gt 17856
_reflns_number_total 24909
_reflns_threshold_expression 'I > 2\s(I)'
_cod_data_source_file c8dt03392g2.cif
_cod_data_source_block ane_183_sq
_cod_depositor_comments
;
The following automatic conversions were performed:

'_exptl_absorpt_correction_type' value 'Multi-Scan' changed to
'multi-scan' according to
/home/data/users/saulius/crontab/automatic-downloads/rss-feeds/RSC/lib/dictionaries/cif_core.dic
dictionary named 'cif_core.dic' version 2.4.2 from 2011-04-26.

Automatic conversion script
Id: cif_fix_values 4973 2017-02-22 13:04:09Z antanas 

 Adding full bibliography for 7047780--7047786.cif.
;
_cod_database_code 7047786
_shelx_shelxl_version_number 2014/7
_shelx_space_group_comment
;
The symmetry employed for this shelxl refinement is uniquely defined
by the following loop, which should always be used as a source of
symmetry information in preference to the above space-group names.
They are only intended as comments.
;
_shelx_estimated_absorpt_t_min 0.895
_shelx_estimated_absorpt_t_max 0.963

loop_
_space_group_symop_operation_xyz
'x, y, z'
'-x, -y, -z'

loop_
_atom_site_label
_atom_site_type_symbol
_atom_site_fract_x
_atom_site_fract_y
_atom_site_fract_z
_atom_site_U_iso_or_equiv
_atom_site_adp_type
_atom_site_occupancy
_atom_site_site_symmetry_order
_atom_site_calc_flag
_atom_site_refinement_flags_posn
_atom_site_refinement_flags_adp
_atom_site_refinement_flags_occupancy
_atom_site_disorder_assembly
_atom_site_disorder_group
Mo1 Mo 0.04640(2) 0.08712(2) 0.79959(2) 0.01866(8) Uani 1 1 d . . . . .
O O -0.01787(18) 0.08842(18) 0.73939(12) 0.0243(5) Uani 1 1 d . . . . .
N1 N 0.0946(2) -0.0536(2) 0.83006(13) 0.0201(6) Uani 1 1 d . . . . .
O1 O 0.17492(17) 0.04700(18) 0.75368(12) 0.0247(6) Uani 1 1 d . . . . .
Mo2 Mo -0.07935(2) 0.09145(2) 0.67802(2) 0.02041(9) Uani 1 1 d . . . . .
C11 C 0.2285(2) -0.0378(3) 0.76979(16) 0.0207(7) Uani 1 1 d . . . . .
O11 O -0.03980(18) 0.09124(18) 0.85579(12) 0.0253(6) Uani 1 1 d . . . . .
O4 O -0.15181(18) 0.22152(18) 0.68221(12) 0.0259(6) Uani 1 1 d . . . . .
N4 N -0.1779(3) 0.1376(3) 0.6103(2) 0.0515(12) Uani 1 1 d . . . . .
H4 H -0.1418 0.1732 0.5780 0.062 Uiso 1 1 calc R U . . .
O3 O -0.19431(17) 0.06026(18) 0.72932(13) 0.0262(6) Uani 1 1 d . . . . .
N3 N -0.0607(2) -0.0485(2) 0.68613(14) 0.0233(7) Uani 1 1 d . . . . .
C12 C 0.1858(2) -0.0983(3) 0.81322(16) 0.0205(7) Uani 1 1 d . . . . .
C13 C 0.2341(2) -0.1900(3) 0.83404(17) 0.0223(8) Uani 1 1 d . . . . .
H13 H 0.2039 -0.2311 0.8622 0.027 Uiso 1 1 calc R U . . .
C14 C 0.3268(3) -0.2208(3) 0.81337(18) 0.0244(8) Uani 1 1 d . . . . .
C15 C 0.3676(3) -0.1590(3) 0.76953(17) 0.0241(8) Uani 1 1 d . . . . .
H15 H 0.4310 -0.1814 0.7551 0.029 Uiso 1 1 calc R U . . .
C16 C 0.3222(2) -0.0686(3) 0.74624(17) 0.0220(8) Uani 1 1 d . . . . .
C17 C 0.3666(3) -0.0025(3) 0.69862(17) 0.0258(8) Uani 1 1 d . . . . .
C18 C 0.3867(3) -0.3181(3) 0.8377(2) 0.0335(10) Uani 1 1 d . . . . .
C28 C 0.3389(3) 0.3290(4) 0.8317(2) 0.0405(11) Uani 1 1 d . . . . .
C27 C 0.1325(3) 0.3626(3) 0.6771(2) 0.0399(11) Uani 1 1 d . . . . .
C26 C 0.1661(3) 0.3145(3) 0.73648(19) 0.0283(9) Uani 1 1 d . . . . .
C25 C 0.2346(3) 0.3376(3) 0.7573(2) 0.0321(9) Uani 1 1 d . . . . .
H25 H 0.2589 0.3874 0.7340 0.039 Uiso 1 1 calc R U . . .
C24 C 0.2699(3) 0.2926(3) 0.81016(19) 0.0304(9) Uani 1 1 d . . . . .
C23 C 0.2391(3) 0.2179(3) 0.84368(19) 0.0318(9) Uani 1 1 d . . . . .
H23 H 0.2633 0.1853 0.8793 0.038 Uiso 1 1 calc R U . . .
C22 C 0.1710(3) 0.1902(3) 0.82453(18) 0.0276(8) Uani 1 1 d . . . . .
C21 C 0.1318(3) 0.2418(3) 0.77270(18) 0.0248(8) Uani 1 1 d . . . . .
O21 O 0.00764(19) 0.0887(2) 0.62258(12) 0.0291(6) Uani 1 1 d . . . . .
C51 C 0.0370(2) -0.1053(2) 0.87009(17) 0.0213(8) Uani 1 1 d . . . . .
C48 C -0.4968(3) 0.3522(3) 0.59045(18) 0.0285(9) Uani 1 1 d . . . . .
C47 C -0.2892(3) 0.3722(3) 0.7299(2) 0.0309(9) Uani 1 1 d . . . . .
C46 C -0.3034(3) 0.3285(3) 0.68261(18) 0.0248(8) Uani 1 1 d . . . . .
C45 C -0.3866(3) 0.3578(3) 0.65781(17) 0.0259(8) Uani 1 1 d . . . . .
H45 H -0.4340 0.4080 0.6700 0.031 Uiso 1 1 calc R U . . .
C44 C -0.4043(3) 0.3177(3) 0.61611(17) 0.0255(8) Uani 1 1 d . . . . .
C43 C -0.3368(3) 0.2428(3) 0.59890(18) 0.0284(9) Uani 1 1 d . . . . .
H43 H -0.3473 0.2135 0.5711 0.034 Uiso 1 1 calc R U . . .
C42 C -0.2536(3) 0.2115(3) 0.62317(18) 0.0297(9) Uani 1 1 d . . . . .
C41 C -0.2355(3) 0.2551(3) 0.66371(17) 0.0248(8) Uani 1 1 d . . . . .
C38 C -0.2205(3) -0.3082(3) 0.7571(2) 0.0419(12) Uani 1 1 d . . . . .
C37 C -0.3660(3) 0.0187(3) 0.79631(18) 0.0256(8) Uani 1 1 d . . . . .
C36 C -0.2852(2) -0.0520(3) 0.76988(17) 0.0236(8) Uani 1 1 d . . . . .
C35 C -0.2844(3) -0.1438(3) 0.77453(19) 0.0287(9) Uani 1 1 d . . . . .
H35 H -0.3375 -0.1638 0.7947 0.034 Uiso 1 1 calc R U . . .
C34 C -0.2105(3) -0.2098(3) 0.75141(19) 0.0300(9) Uani 1 1 d . . . . .
C33 C -0.1332(3) -0.1821(3) 0.72221(18) 0.0260(8) Uani 1 1 d . . . . .
H33 H -0.0818 -0.2259 0.7068 0.031 Uiso 1 1 calc R U . . .
C32 C -0.1304(2) -0.0893(3) 0.71518(17) 0.0227(8) Uani 1 1 d . . . . .
C31 C -0.2060(3) -0.0243(3) 0.73906(17) 0.0232(8) Uani 1 1 d . . . . .
C52 C -0.0461(3) -0.1052(3) 0.85333(19) 0.0299(9) Uani 1 1 d . . . . .
H52 H -0.0640 -0.0694 0.8166 0.036 Uiso 1 1 calc R U . . .
C53 C -0.1030(3) -0.1569(3) 0.8899(2) 0.0391(11) Uani 1 1 d . . . . .
H53 H -0.1590 -0.1575 0.8777 0.047 Uiso 1 1 calc R U . . .
C54 C -0.0795(3) -0.2077(3) 0.9438(2) 0.0390(11) Uani 1 1 d . . . . .
C55 C 0.0023(3) -0.2063(3) 0.9606(2) 0.0333(10) Uani 1 1 d . . . . .
H55 H 0.0191 -0.2410 0.9977 0.040 Uiso 1 1 calc R U . . .
C61 C 0.1695(3) 0.0527(3) 0.90222(17) 0.0267(8) Uani 1 1 d . . . . .
C57 C -0.1401(3) -0.2663(4) 0.9850(3) 0.0638(18) Uani 1 1 d . . . . .
H57A H -0.1210 -0.3299 0.9766 0.077 Uiso 1 1 calc R U . . .
H57B H -0.1286 -0.2725 1.0253 0.077 Uiso 1 1 calc R U . . .
C56 C 0.0610(3) -0.1550(3) 0.92422(18) 0.0264(8) Uani 1 1 d . . . . .
H56 H 0.1168 -0.1544 0.9366 0.032 Uiso 1 1 calc R U . . .
C62 C 0.2594(3) -0.0036(3) 0.89859(18) 0.0285(9) Uani 1 1 d . . . . .
H62 H 0.2993 0.0032 0.8631 0.034 Uiso 1 1 calc R U . . .
C63 C 0.2911(3) -0.0691(3) 0.94617(19) 0.0311(9) Uani 1 1 d . . . . .
H63 H 0.3525 -0.1087 0.9431 0.037 Uiso 1 1 calc R U . . .
C64 C 0.2344(3) -0.0789(3) 0.99941(18) 0.0294(9) Uani 1 1 d . . . . .
C65 C 0.1447(3) -0.0225(3) 1.00211(18) 0.0294(9) Uani 1 1 d . . . . .
H65 H 0.1049 -0.0285 1.0377 0.035 Uiso 1 1 calc R U . . .
C66 C 0.1114(3) 0.0426(3) 0.95398(18) 0.0282(9) Uani 1 1 d . . . . .
H66 H 0.0490 0.0803 0.9564 0.034 Uiso 1 1 calc R U . . .
C71 C 0.0236(3) -0.1056(3) 0.66253(18) 0.0243(8) Uani 1 1 d . . . . .
C67 C 0.2716(4) -0.1473(3) 1.0524(2) 0.0442(12) Uani 1 1 d . . . . .
H67A H 0.2232 -0.1396 1.0859 0.053 Uiso 1 1 calc R U . . .
H67B H 0.3258 -0.1308 1.0602 0.053 Uiso 1 1 calc R U . . .
C72 C 0.1052(3) -0.1106(3) 0.6819(2) 0.0328(10) Uani 1 1 d . . . . .
H72 H 0.1048 -0.0740 0.7087 0.039 Uiso 1 1 calc R U . . .
C73 C 0.1880(3) -0.1688(3) 0.6627(2) 0.0397(11) Uani 1 1 d . . . . .
H73 H 0.2438 -0.1728 0.6770 0.048 Uiso 1 1 calc R U . . .
C74 C 0.1906(3) -0.2211(3) 0.6230(2) 0.0390(11) Uani 1 1 d . . . . .
C75 C 0.1090(3) -0.2132(3) 0.6025(2) 0.0356(10) Uani 1 1 d . . . . .
H75 H 0.1102 -0.2477 0.5744 0.043 Uiso 1 1 calc R U . . .
C76 C 0.0253(3) -0.1564(3) 0.62169(18) 0.0286(9) Uani 1 1 d . . . . .
H76 H -0.0303 -0.1522 0.6071 0.034 Uiso 1 1 calc R U . . .
C81 C -0.1883(3) 0.0706(3) 0.58144(19) 0.0303(9) Uani 1 1 d . . . . .
C77 C 0.2816(3) -0.2865(4) 0.6037(3) 0.0580(16) Uani 1 1 d . . . . .
H77A H 0.2975 -0.3415 0.6359 0.070 Uiso 1 1 calc R U . . .
H77B H 0.2726 -0.3094 0.5706 0.070 Uiso 1 1 calc R U . . .
C82 C -0.2538(3) 0.0208(3) 0.60276(19) 0.0333(10) Uani 1 1 d . . . . .
H82 H -0.2957 0.0323 0.6364 0.040 Uiso 1 1 calc R U . . .
C83 C -0.2580(3) -0.0464(3) 0.5747(2) 0.0377(10) Uani 1 1 d . . . . .
H83 H -0.3021 -0.0821 0.5901 0.045 Uiso 1 1 calc R U . . .
C84 C -0.1992(3) -0.0631(3) 0.5245(2) 0.0374(11) Uani 1 1 d . . . . .
C85 C -0.1344(3) -0.0123(3) 0.50387(19) 0.0349(10) Uani 1 1 d . . . . .
H85 H -0.0933 -0.0227 0.4697 0.042 Uiso 1 1 calc R U . . .
C86 C -0.1280(3) 0.0534(3) 0.5319(2) 0.0324(9) Uani 1 1 d . . . . .
H86 H -0.0821 0.0872 0.5174 0.039 Uiso 1 1 calc R U . . .
C171 C 0.3142(3) 0.0269(3) 0.64513(19) 0.0373(10) Uani 1 1 d . . . . .
H17A H 0.3430 0.0694 0.6145 0.056 Uiso 1 1 calc R U . . .
H17B H 0.3170 -0.0288 0.6310 0.056 Uiso 1 1 calc R U . . .
H17C H 0.2491 0.0588 0.6556 0.056 Uiso 1 1 calc R U . . .
C172 C 0.4689(3) -0.0496(3) 0.6796(2) 0.0327(9) Uani 1 1 d . . . . .
H17D H 0.4952 -0.0051 0.6489 0.049 Uiso 1 1 calc R U . . .
H17E H 0.5045 -0.0687 0.7129 0.049 Uiso 1 1 calc R U . . .
H17F H 0.4722 -0.1048 0.6648 0.049 Uiso 1 1 calc R U . . .
C173 C 0.3639(3) 0.0842(3) 0.72021(19) 0.0284(9) Uani 1 1 d . . . . .
H17G H 0.3927 0.1264 0.6893 0.043 Uiso 1 1 calc R U . . .
H17H H 0.2992 0.1167 0.7311 0.043 Uiso 1 1 calc R U . . .
H17I H 0.3983 0.0652 0.7541 0.043 Uiso 1 1 calc R U . . .
C271 C 0.1498(5) 0.2904(4) 0.6402(2) 0.0637(17) Uani 1 1 d . . . . .
H27A H 0.1181 0.2419 0.6603 0.096 Uiso 1 1 calc R U . . .
H27B H 0.1258 0.3211 0.6028 0.096 Uiso 1 1 calc R U . . .
H27C H 0.2168 0.2618 0.6335 0.096 Uiso 1 1 calc R U . . .
C183 C 0.3304(3) -0.3773(3) 0.8820(2) 0.0461(13) Uani 1 1 d . . . . .
H18A H 0.3002 -0.3449 0.9137 0.069 Uiso 1 1 calc R U . . .
H18B H 0.2828 -0.3870 0.8632 0.069 Uiso 1 1 calc R U . . .
H18C H 0.3717 -0.4380 0.8976 0.069 Uiso 1 1 calc R U . . .
C182 C 0.4615(4) -0.3066(4) 0.8684(3) 0.0565(15) Uani 1 1 d . . . . .
H18D H 0.4316 -0.2737 0.8999 0.085 Uiso 1 1 calc R U . . .
H18E H 0.5003 -0.3686 0.8845 0.085 Uiso 1 1 calc R U . . .
H18F H 0.5003 -0.2704 0.8406 0.085 Uiso 1 1 calc R U . . .
C181 C 0.4329(4) -0.3691(4) 0.7889(3) 0.0598(16) Uani 1 1 d . . . . .
H18G H 0.4694 -0.3315 0.7601 0.090 Uiso 1 1 calc R U . . .
H18H H 0.4740 -0.4299 0.8048 0.090 Uiso 1 1 calc R U . . .
H18I H 0.3851 -0.3789 0.7704 0.090 Uiso 1 1 calc R U . . .
C272 C 0.0283(3) 0.4113(4) 0.6864(3) 0.0638(18) Uani 1 1 d . . . . .
H27D H 0.0185 0.4575 0.7103 0.096 Uiso 1 1 calc R U . . .
H27E H 0.0058 0.4429 0.6487 0.096 Uiso 1 1 calc R U . . .
H27F H -0.0059 0.3646 0.7061 0.096 Uiso 1 1 calc R U . . .
C273 C 0.1827(4) 0.4369(4) 0.6446(3) 0.0593(16) Uani 1 1 d . . . . .
H27G H 0.1724 0.4842 0.6677 0.089 Uiso 1 1 calc R U . . .
H27H H 0.2495 0.4074 0.6379 0.089 Uiso 1 1 calc R U . . .
H27I H 0.1585 0.4668 0.6072 0.089 Uiso 1 1 calc R U . . .
C281 C 0.3938(5) 0.3811(6) 0.7818(3) 0.091(3) Uani 1 1 d . . . . .
H28A H 0.4296 0.3387 0.7563 0.137 Uiso 1 1 calc R U . . .
H28B H 0.3508 0.4343 0.7597 0.137 Uiso 1 1 calc R U . . .
H28C H 0.4363 0.4040 0.7972 0.137 Uiso 1 1 calc R U . . .
C282 C 0.2829(5) 0.3944(4) 0.8717(3) 0.0633(17) Uani 1 1 d . . . . .
H28D H 0.2477 0.3603 0.9038 0.095 Uiso 1 1 calc R U . . .
H28E H 0.3253 0.4173 0.8872 0.095 Uiso 1 1 calc R U . . .
H28F H 0.2398 0.4476 0.8497 0.095 Uiso 1 1 calc R U . . .
C283 C 0.4077(3) 0.2486(4) 0.8664(3) 0.0507(14) Uani 1 1 d . . . . .
H28G H 0.3734 0.2141 0.8989 0.076 Uiso 1 1 calc R U . . .
H28H H 0.4450 0.2063 0.8412 0.076 Uiso 1 1 calc R U . . .
H28I H 0.4487 0.2739 0.8814 0.076 Uiso 1 1 calc R U . . .
C381 C -0.2979(4) -0.3011(4) 0.7221(3) 0.0610(17) Uani 1 1 d . . . . .
H38A H -0.3556 -0.2591 0.7361 0.092 Uiso 1 1 calc R U . . .
H38B H -0.2804 -0.2762 0.6810 0.092 Uiso 1 1 calc R U . . .
H38C H -0.3072 -0.3634 0.7267 0.092 Uiso 1 1 calc R U . . .
C373 C -0.3307(3) 0.0546(3) 0.84004(19) 0.0323(9) Uani 1 1 d . . . . .
H37A H -0.3054 0.0017 0.8708 0.048 Uiso 1 1 calc R U . . .
H37B H -0.2818 0.0853 0.8201 0.048 Uiso 1 1 calc R U . . .
H37C H -0.3823 0.0996 0.8572 0.048 Uiso 1 1 calc R U . . .
C372 C -0.4441(3) -0.0265(3) 0.82892(19) 0.0311(9) Uani 1 1 d . . . . .
H37D H -0.4194 -0.0793 0.8598 0.047 Uiso 1 1 calc R U . . .
H37E H -0.4941 0.0200 0.8460 0.047 Uiso 1 1 calc R U . . .
H37F H -0.4687 -0.0490 0.8018 0.047 Uiso 1 1 calc R U . . .
C371 C -0.4056(3) 0.1011(3) 0.74819(19) 0.0291(9) Uani 1 1 d . . . . .
H37G H -0.4572 0.1461 0.7653 0.044 Uiso 1 1 calc R U . . .
H37H H -0.3567 0.1319 0.7282 0.044 Uiso 1 1 calc R U . . .
H37I H -0.4281 0.0780 0.7204 0.044 Uiso 1 1 calc R U . . .
C382 C -0.1311(3) -0.3733(3) 0.7352(3) 0.0512(14) Uani 1 1 d . . . . .
H38D H -0.1130 -0.3476 0.6943 0.077 Uiso 1 1 calc R U . . .
H38E H -0.0817 -0.3792 0.7583 0.077 Uiso 1 1 calc R U . . .
H38F H -0.1410 -0.4352 0.7390 0.077 Uiso 1 1 calc R U . . .
C383 C -0.2449(5) -0.3517(4) 0.8204(3) 0.0687(19) Uani 1 1 d . . . . .
H38G H -0.3025 -0.3116 0.8362 0.103 Uiso 1 1 calc R U . . .
H38H H -0.2535 -0.4138 0.8232 0.103 Uiso 1 1 calc R U . . .
H38I H -0.1943 -0.3578 0.8425 0.103 Uiso 1 1 calc R U . . .
C481 C -0.4786(3) 0.3696(3) 0.52407(19) 0.0415(11) Uani 1 1 d . . . . .
H48A H -0.4440 0.4174 0.5097 0.062 Uiso 1 1 calc R U . . .
H48B H -0.4422 0.3113 0.5122 0.062 Uiso 1 1 calc R U . . .
H48C H -0.5381 0.3914 0.5078 0.062 Uiso 1 1 calc R U . . .
C473 C -0.2033(3) 0.4100(4) 0.7110(3) 0.0560(16) Uani 1 1 d . . . . .
H47A H -0.2119 0.4580 0.6751 0.084 Uiso 1 1 calc R U . . .
H47B H -0.1942 0.4375 0.7416 0.084 Uiso 1 1 calc R U . . .
H47C H -0.1485 0.3587 0.7042 0.084 Uiso 1 1 calc R U . . .
C472 C -0.2766(4) 0.2976(4) 0.7855(2) 0.0531(14) Uani 1 1 d . . . . .
H47D H -0.2240 0.2445 0.7783 0.080 Uiso 1 1 calc R U . . .
H47E H -0.2642 0.3240 0.8156 0.080 Uiso 1 1 calc R U . . .
H47F H -0.3333 0.2761 0.7985 0.080 Uiso 1 1 calc R U . . .
C471 C -0.3711(3) 0.4540(4) 0.7421(3) 0.0461(13) Uani 1 1 d . . . . .
H47G H -0.3800 0.5027 0.7065 0.069 Uiso 1 1 calc R U . . .
H47H H -0.4275 0.4320 0.7552 0.069 Uiso 1 1 calc R U . . .
H47I H -0.3585 0.4798 0.7724 0.069 Uiso 1 1 calc R U . . .
C482 C -0.5508(3) 0.2778(4) 0.6131(3) 0.0473(12) Uani 1 1 d . . . . .
H48D H -0.6102 0.2994 0.5969 0.071 Uiso 1 1 calc R U . . .
H48E H -0.5143 0.2193 0.6015 0.071 Uiso 1 1 calc R U . . .
H48F H -0.5624 0.2671 0.6556 0.071 Uiso 1 1 calc R U . . .
C483 C -0.5574(3) 0.4442(3) 0.60667(19) 0.0341(10) Uani 1 1 d . . . . .
H48G H -0.5237 0.4929 0.5924 0.051 Uiso 1 1 calc R U . . .
H48H H -0.6154 0.4637 0.5890 0.051 Uiso 1 1 calc R U . . .
H48I H -0.5716 0.4349 0.6490 0.051 Uiso 1 1 calc R U . . .
C671 C 0.3007(3) -0.2490(3) 1.04872(19) 0.0384(11) Uani 1 1 d . . . . .
C576 C -0.2860(3) -0.1377(4) 0.9913(2) 0.0412(11) Uani 1 1 d . . . . .
H576 H -0.2498 -0.1017 0.9988 0.049 Uiso 1 1 calc R U . . .
C575 C -0.3808(4) -0.1009(5) 0.9907(2) 0.0552(14) Uani 1 1 d . . . . .
H575 H -0.4095 -0.0398 0.9977 0.066 Uiso 1 1 calc R U . . .
C574 C -0.4334(4) -0.1527(6) 0.9799(3) 0.069(2) Uani 1 1 d . . . . .
H574 H -0.4988 -0.1280 0.9802 0.083 Uiso 1 1 calc R U . . .
C573 C -0.3919(5) -0.2393(6) 0.9689(3) 0.073(2) Uani 1 1 d . . . . .
H573 H -0.4285 -0.2746 0.9611 0.088 Uiso 1 1 calc R U . . .
C572 C -0.2964(4) -0.2771(5) 0.9690(2) 0.0606(16) Uani 1 1 d . . . . .
H572 H -0.2681 -0.3375 0.9608 0.073 Uiso 1 1 calc R U . . .
C571 C -0.2431(3) -0.2265(4) 0.9809(2) 0.0415(11) Uani 1 1 d . . . . .
C676 C 0.2363(5) -0.2923(4) 1.0436(3) 0.0686(18) Uani 1 1 d . . . . .
H676 H 0.1737 -0.2565 1.0403 0.082 Uiso 1 1 calc R U . . .
C675 C 0.2599(7) -0.3865(5) 1.0431(4) 0.100(3) Uani 1 1 d . . . . .
H675 H 0.2133 -0.4144 1.0398 0.120 Uiso 1 1 calc R U . . .
C674 C 0.3470(8) -0.4388(5) 1.0471(3) 0.096(3) Uani 1 1 d . . . . .
H674 H 0.3622 -0.5039 1.0475 0.115 Uiso 1 1 calc R U . . .
C673 C 0.4132(6) -0.3988(6) 1.0505(3) 0.088(3) Uani 1 1 d . . . . .
H673 H 0.4759 -0.4352 1.0518 0.106 Uiso 1 1 calc R U . . .
C672 C 0.3900(4) -0.3030(5) 1.0522(3) 0.0657(18) Uani 1 1 d . . . . .
H672 H 0.4369 -0.2758 1.0558 0.079 Uiso 1 1 calc R U . . .
C771 C 0.3623(3) -0.2429(3) 0.5858(2) 0.0393(11) Uani 1 1 d . . . . .
C776 C 0.3568(3) -0.1623(4) 0.5445(2) 0.0418(11) Uani 1 1 d . . . . .
H776 H 0.3002 -0.1316 0.5282 0.050 Uiso 1 1 calc R U . . .
C871 C -0.1866(4) -0.2271(3) 0.5152(3) 0.0433(18) Uani 0.623(4) 1 d G . P A 1
C872 C -0.2450(4) -0.2816(4) 0.5143(3) 0.065(2) Uani 0.623(4) 1 d G . P A 1
H872 H -0.3007 -0.2538 0.4965 0.078 Uiso 0.623(4) 1 calc R U P A 1
C873 C -0.2220(6) -0.3768(4) 0.5393(4) 0.094(4) Uani 0.623(4) 1 d G . P A 1
H873 H -0.2619 -0.4140 0.5387 0.113 Uiso 0.623(4) 1 calc R U P A 1
C874 C -0.1405(7) -0.4174(3) 0.5653(3) 0.103(4) Uani 0.623(4) 1 d G . P A 1
H874 H -0.1247 -0.4824 0.5825 0.124 Uiso 0.623(4) 1 calc R U P A 1
C875 C -0.0820(5) -0.3629(5) 0.5662(4) 0.102(5) Uani 0.623(4) 1 d G . P A 1
H875 H -0.0263 -0.3907 0.5840 0.123 Uiso 0.623(4) 1 calc R U P A 1
C876 C -0.1051(5) -0.2678(5) 0.5412(3) 0.104(4) Uani 0.623(4) 1 d G . P A 1
H876 H -0.0651 -0.2306 0.5418 0.125 Uiso 0.623(4) 1 calc R U P A 1
C87 C -0.2079(8) -0.1233(6) 0.4846(4) 0.0337(17) Uani 0.623(4) 1 d . . P A 1
H87A H -0.1640 -0.1151 0.4488 0.040 Uiso 0.623(4) 1 calc R U P A 1
H87B H -0.2718 -0.1026 0.4734 0.040 Uiso 0.623(4) 1 calc R U P A 1
C881 C -0.1159(6) -0.2349(6) 0.5130(4) 0.0433(18) Uani 0.377(4) 1 d G . P A 2
C882 C -0.0560(8) -0.2480(7) 0.4627(4) 0.065(2) Uani 0.377(4) 1 d G . P A 2
H882 H -0.0718 -0.2091 0.4263 0.078 Uiso 0.377(4) 1 calc R U P A 2
C883 C 0.0271(7) -0.3179(8) 0.4656(5) 0.094(4) Uani 0.377(4) 1 d G . P A 2
H883 H 0.0681 -0.3269 0.4312 0.113 Uiso 0.377(4) 1 calc R U P A 2
C884 C 0.0503(8) -0.3748(8) 0.5189(6) 0.103(4) Uani 0.377(4) 1 d G . P A 2
H884 H 0.1071 -0.4226 0.5209 0.124 Uiso 0.377(4) 1 calc R U P A 2
C885 C -0.0097(10) -0.3617(9) 0.5692(5) 0.102(5) Uani 0.377(4) 1 d G . P A 2
H885 H 0.0062 -0.4006 0.6057 0.123 Uiso 0.377(4) 1 calc R U P A 2
C886 C -0.0928(9) -0.2918(8) 0.5663(4) 0.104(4) Uani 0.377(4) 1 d G . P A 2
H886 H -0.1337 -0.2829 0.6007 0.125 Uiso 0.377(4) 1 calc R U P A 2
C88 C -0.2039(13) -0.1524(11) 0.5046(7) 0.0337(17) Uani 0.377(4) 1 d . . P A 2
H88A H -0.2584 -0.1734 0.5269 0.040 Uiso 0.377(4) 1 calc R U P A 2
H88B H -0.2135 -0.1346 0.4631 0.040 Uiso 0.377(4) 1 calc R U P A 2
C775 C 0.4320(4) -0.1241(4) 0.5258(3) 0.0549(14) Uani 1 1 d . . . . .
H775 H 0.4277 -0.0687 0.4964 0.066 Uiso 1 1 calc R U . . .
C774 C 0.5127(4) -0.1673(6) 0.5504(3) 0.070(2) Uani 1 1 d . . . . .
H774 H 0.5646 -0.1412 0.5383 0.084 Uiso 1 1 calc R U . . .
C773 C 0.5194(4) -0.2478(6) 0.5924(3) 0.070(2) Uani 1 1 d . . . . .
H773 H 0.5758 -0.2777 0.6091 0.083 Uiso 1 1 calc R U . . .
C772 C 0.4438(4) -0.2858(4) 0.6105(2) 0.0526(14) Uani 1 1 d . . . . .
H772 H 0.4482 -0.3413 0.6399 0.063 Uiso 1 1 calc R U . . .
N2 N 0.1344(3) 0.1176(3) 0.85181(17) 0.0368(9) Uani 1 1 d . . . . .
H2 H 0.0812 0.1559 0.8741 0.044 Uiso 1 1 calc R U . . .
O2 O 0.06225(18) 0.21400(18) 0.76116(12) 0.0256(6) Uani 1 1 d . . . . .

loop_
_atom_site_aniso_label
_atom_site_aniso_U_11
_atom_site_aniso_U_22
_atom_site_aniso_U_33
_atom_site_aniso_U_23
_atom_site_aniso_U_13
_atom_site_aniso_U_12
Mo1 0.01413(15) 0.01842(16) 0.02425(17) -0.00559(12) -0.00159(12) -0.00499(12)
O 0.0194(12) 0.0216(13) 0.0329(14) -0.0063(11) -0.0056(11) -0.0050(10)
N1 0.0159(14) 0.0226(16) 0.0250(16) -0.0076(13) 0.0026(12) -0.0108(12)
O1 0.0144(12) 0.0233(14) 0.0325(15) -0.0001(11) 0.0005(11) -0.0060(10)
Mo2 0.01571(15) 0.02066(17) 0.02608(18) -0.01023(13) -0.00147(12) -0.00275(12)
C11 0.0149(17) 0.0218(18) 0.027(2) -0.0050(15) -0.0048(14) -0.0066(14)
O11 0.0217(13) 0.0240(14) 0.0293(15) -0.0075(11) 0.0016(11) -0.0058(11)
O4 0.0234(14) 0.0184(13) 0.0364(16) -0.0103(12) -0.0063(12) -0.0007(11)
N4 0.044(2) 0.042(2) 0.076(3) -0.040(2) -0.036(2) 0.0179(19)
O3 0.0156(12) 0.0233(14) 0.0451(17) -0.0188(12) 0.0006(11) -0.0056(10)
N3 0.0172(15) 0.0245(16) 0.0275(17) -0.0101(14) -0.0025(13) -0.0006(12)
C12 0.0143(16) 0.0237(19) 0.026(2) -0.0080(15) -0.0031(14) -0.0065(14)
C13 0.0178(17) 0.0199(18) 0.030(2) -0.0070(15) -0.0013(15) -0.0058(14)
C14 0.0205(18) 0.0225(19) 0.035(2) -0.0151(17) -0.0019(16) -0.0066(15)
C15 0.0154(17) 0.027(2) 0.034(2) -0.0150(17) 0.0015(15) -0.0062(15)
C16 0.0174(17) 0.0263(19) 0.027(2) -0.0110(16) 0.0004(14) -0.0101(15)
C17 0.0180(18) 0.031(2) 0.028(2) -0.0067(17) 0.0017(15) -0.0094(16)
C18 0.025(2) 0.021(2) 0.050(3) -0.0098(19) 0.0009(19) -0.0005(16)
C28 0.047(3) 0.050(3) 0.038(3) -0.014(2) 0.001(2) -0.035(2)
C27 0.026(2) 0.038(3) 0.046(3) 0.012(2) -0.0061(19) -0.0110(19)
C26 0.0182(18) 0.024(2) 0.039(2) -0.0033(17) -0.0001(16) -0.0047(15)
C25 0.029(2) 0.026(2) 0.041(2) -0.0051(18) 0.0043(18) -0.0135(17)
C24 0.030(2) 0.033(2) 0.036(2) -0.0149(19) 0.0046(17) -0.0187(18)
C23 0.037(2) 0.038(2) 0.030(2) -0.0095(18) -0.0027(18) -0.0228(19)
C22 0.026(2) 0.029(2) 0.032(2) -0.0059(17) -0.0011(16) -0.0157(17)
C21 0.0194(18) 0.0210(19) 0.036(2) -0.0088(16) -0.0051(16) -0.0053(15)
O21 0.0247(14) 0.0308(15) 0.0314(16) -0.0115(12) 0.0029(12) -0.0064(12)
C51 0.0159(17) 0.0164(17) 0.031(2) -0.0069(15) 0.0027(14) -0.0045(14)
C48 0.0215(19) 0.027(2) 0.030(2) 0.0011(17) -0.0023(16) -0.0028(16)
C47 0.023(2) 0.028(2) 0.047(3) -0.0209(19) 0.0035(18) -0.0087(16)
C46 0.0234(19) 0.0192(18) 0.032(2) -0.0082(16) 0.0030(16) -0.0069(15)
C45 0.0234(19) 0.0180(18) 0.030(2) -0.0030(16) 0.0053(16) -0.0032(15)
C44 0.0218(19) 0.0230(19) 0.025(2) 0.0011(16) -0.0024(15) -0.0020(15)
C43 0.027(2) 0.028(2) 0.029(2) -0.0112(17) -0.0068(17) 0.0011(16)
C42 0.024(2) 0.031(2) 0.032(2) -0.0152(18) -0.0042(17) 0.0041(16)
C41 0.0241(19) 0.0205(19) 0.030(2) -0.0063(16) -0.0019(16) -0.0055(15)
C38 0.034(2) 0.024(2) 0.069(3) -0.016(2) 0.006(2) -0.0118(19)
C37 0.0183(18) 0.031(2) 0.031(2) -0.0148(17) -0.0006(15) -0.0064(16)
C36 0.0168(17) 0.028(2) 0.030(2) -0.0105(16) -0.0054(15) -0.0054(15)
C35 0.0217(19) 0.028(2) 0.038(2) -0.0119(18) -0.0007(17) -0.0076(16)
C34 0.025(2) 0.025(2) 0.042(2) -0.0116(18) 0.0000(17) -0.0065(16)
C33 0.0214(19) 0.0234(19) 0.036(2) -0.0120(17) -0.0030(16) -0.0059(15)
C32 0.0162(17) 0.0223(18) 0.034(2) -0.0118(16) -0.0075(15) -0.0031(14)
C31 0.0181(17) 0.0231(19) 0.032(2) -0.0131(16) -0.0052(15) -0.0033(14)
C52 0.0202(19) 0.030(2) 0.039(2) -0.0045(18) -0.0037(17) -0.0077(16)
C53 0.018(2) 0.035(2) 0.064(3) -0.008(2) 0.000(2) -0.0119(18)
C54 0.022(2) 0.025(2) 0.060(3) -0.001(2) 0.010(2) -0.0082(17)
C55 0.030(2) 0.024(2) 0.037(2) -0.0009(18) 0.0059(18) -0.0037(17)
C61 0.031(2) 0.027(2) 0.028(2) -0.0027(16) -0.0085(17) -0.0174(17)
C57 0.031(3) 0.040(3) 0.098(5) 0.015(3) 0.013(3) -0.012(2)
C56 0.0217(19) 0.0219(19) 0.035(2) -0.0092(17) -0.0001(16) -0.0039(15)
C62 0.028(2) 0.040(2) 0.024(2) -0.0098(18) -0.0019(16) -0.0171(18)
C63 0.025(2) 0.037(2) 0.037(2) -0.0174(19) -0.0076(17) -0.0057(17)
C64 0.039(2) 0.029(2) 0.026(2) -0.0090(17) -0.0087(18) -0.0131(18)
C65 0.033(2) 0.034(2) 0.027(2) -0.0096(18) 0.0023(17) -0.0186(18)
C66 0.025(2) 0.025(2) 0.038(2) -0.0081(17) -0.0034(17) -0.0107(16)
C71 0.0213(18) 0.0169(18) 0.034(2) -0.0104(16) -0.0010(16) -0.0008(14)
C67 0.060(3) 0.043(3) 0.036(3) -0.004(2) -0.020(2) -0.017(2)
C72 0.021(2) 0.033(2) 0.049(3) -0.023(2) -0.0023(18) -0.0014(17)
C73 0.020(2) 0.037(2) 0.066(3) -0.026(2) -0.001(2) -0.0020(18)
C74 0.027(2) 0.032(2) 0.057(3) -0.021(2) 0.007(2) -0.0026(18)
C75 0.042(3) 0.030(2) 0.036(2) -0.0206(19) 0.0051(19) -0.0058(19)
C76 0.029(2) 0.029(2) 0.029(2) -0.0125(17) -0.0026(17) -0.0046(17)
C81 0.030(2) 0.027(2) 0.036(2) -0.0167(18) -0.0145(18) 0.0035(17)
C77 0.034(3) 0.042(3) 0.097(5) -0.041(3) 0.016(3) -0.001(2)
C82 0.031(2) 0.036(2) 0.028(2) -0.0116(18) -0.0043(17) 0.0012(18)
C83 0.034(2) 0.036(2) 0.045(3) -0.007(2) -0.005(2) -0.0115(19)
C84 0.033(2) 0.037(2) 0.049(3) -0.024(2) -0.014(2) -0.0009(19)
C85 0.026(2) 0.045(3) 0.033(2) -0.023(2) -0.0036(17) 0.0033(19)
C86 0.0183(19) 0.032(2) 0.046(3) -0.0092(19) -0.0079(18) -0.0022(16)
C171 0.032(2) 0.049(3) 0.029(2) -0.004(2) -0.0020(18) -0.014(2)
C172 0.023(2) 0.039(2) 0.037(2) -0.0118(19) 0.0071(17) -0.0130(18)
C173 0.0229(19) 0.024(2) 0.037(2) -0.0032(17) 0.0011(17) -0.0096(16)
C271 0.082(4) 0.065(4) 0.037(3) 0.004(3) -0.018(3) -0.013(3)
C183 0.033(2) 0.021(2) 0.074(4) 0.001(2) -0.002(2) -0.0036(18)
C182 0.045(3) 0.036(3) 0.085(4) 0.007(3) -0.033(3) -0.007(2)
C181 0.064(4) 0.032(3) 0.072(4) -0.024(3) 0.011(3) 0.004(2)
C272 0.025(2) 0.061(4) 0.079(4) 0.028(3) -0.010(3) -0.007(2)
C273 0.043(3) 0.061(4) 0.061(4) 0.028(3) -0.013(3) -0.024(3)
C281 0.110(6) 0.154(7) 0.051(4) 0.000(4) -0.004(4) -0.118(6)
C282 0.088(5) 0.047(3) 0.073(4) -0.028(3) -0.011(3) -0.030(3)
C283 0.029(2) 0.071(4) 0.065(4) -0.026(3) -0.004(2) -0.024(2)
C381 0.045(3) 0.048(3) 0.107(5) -0.033(3) -0.010(3) -0.022(3)
C373 0.025(2) 0.038(2) 0.038(2) -0.020(2) -0.0033(18) -0.0053(18)
C372 0.023(2) 0.034(2) 0.038(2) -0.0138(19) 0.0030(17) -0.0088(17)
C371 0.0163(18) 0.033(2) 0.039(2) -0.0125(18) -0.0012(16) -0.0038(16)
C382 0.038(3) 0.028(2) 0.092(4) -0.026(3) 0.007(3) -0.013(2)
C383 0.077(4) 0.031(3) 0.086(5) -0.005(3) 0.016(4) -0.017(3)
C481 0.042(3) 0.041(3) 0.031(2) -0.003(2) -0.007(2) 0.004(2)
C473 0.036(3) 0.056(3) 0.094(4) -0.049(3) 0.018(3) -0.026(2)
C472 0.080(4) 0.046(3) 0.041(3) -0.020(2) -0.010(3) -0.017(3)
C471 0.030(2) 0.045(3) 0.074(4) -0.039(3) 0.002(2) -0.009(2)
C482 0.036(3) 0.040(3) 0.064(3) 0.000(2) -0.012(2) -0.012(2)
C483 0.026(2) 0.031(2) 0.034(2) -0.0041(18) 0.0003(17) 0.0028(17)
C671 0.047(3) 0.039(3) 0.028(2) 0.0044(19) -0.013(2) -0.014(2)
C576 0.032(2) 0.053(3) 0.041(3) -0.006(2) -0.001(2) -0.019(2)
C575 0.034(3) 0.071(4) 0.053(3) -0.004(3) 0.000(2) -0.014(3)
C574 0.038(3) 0.112(6) 0.053(4) 0.013(4) -0.016(3) -0.033(4)
C573 0.082(5) 0.127(7) 0.044(3) -0.017(4) -0.004(3) -0.082(5)
C572 0.070(4) 0.076(4) 0.050(3) -0.022(3) 0.017(3) -0.049(3)
C571 0.035(2) 0.049(3) 0.042(3) -0.002(2) 0.004(2) -0.024(2)
C676 0.070(4) 0.048(3) 0.096(5) 0.000(3) -0.033(4) -0.026(3)
C675 0.144(8) 0.050(4) 0.121(7) -0.005(4) -0.046(6) -0.039(5)
C674 0.150(9) 0.044(4) 0.076(5) -0.006(4) -0.022(6) 0.001(5)
C673 0.079(5) 0.075(5) 0.063(4) 0.016(4) -0.003(4) 0.024(4)
C672 0.042(3) 0.073(4) 0.061(4) 0.016(3) -0.012(3) -0.005(3)
C771 0.023(2) 0.047(3) 0.047(3) -0.029(2) 0.0016(19) 0.0052(19)
C776 0.026(2) 0.054(3) 0.049(3) -0.026(2) -0.004(2) -0.003(2)
C871 0.067(5) 0.027(3) 0.036(3) -0.014(3) -0.015(4) -0.001(4)
C872 0.055(5) 0.036(4) 0.097(7) -0.019(4) 0.014(5) -0.010(4)
C873 0.091(8) 0.058(6) 0.136(10) -0.049(7) 0.013(7) -0.016(5)
C874 0.165(13) 0.051(6) 0.081(7) -0.025(5) -0.007(8) -0.004(7)
C875 0.116(11) 0.071(6) 0.074(6) 0.004(5) -0.043(8) 0.048(8)
C876 0.164(11) 0.042(6) 0.085(10) -0.005(6) -0.068(8) 0.032(6)
C87 0.052(3) 0.023(5) 0.027(6) -0.002(3) -0.016(4) -0.007(4)
C881 0.067(5) 0.027(3) 0.036(3) -0.014(3) -0.015(4) -0.001(4)
C882 0.055(5) 0.036(4) 0.097(7) -0.019(4) 0.014(5) -0.010(4)
C883 0.091(8) 0.058(6) 0.136(10) -0.049(7) 0.013(7) -0.016(5)
C884 0.165(13) 0.051(6) 0.081(7) -0.025(5) -0.007(8) -0.004(7)
C885 0.116(11) 0.071(6) 0.074(6) 0.004(5) -0.043(8) 0.048(8)
C886 0.164(11) 0.042(6) 0.085(10) -0.005(6) -0.068(8) 0.032(6)
C88 0.052(3) 0.023(5) 0.027(6) -0.002(3) -0.016(4) -0.007(4)
C775 0.045(3) 0.065(4) 0.060(4) -0.031(3) 0.005(3) -0.014(3)
C774 0.034(3) 0.100(5) 0.093(5) -0.060(5) 0.009(3) -0.018(3)
C773 0.032(3) 0.108(6) 0.078(5) -0.058(4) -0.022(3) 0.010(3)
C772 0.044(3) 0.063(4) 0.042(3) -0.028(3) -0.007(2) 0.015(3)
N2 0.043(2) 0.035(2) 0.041(2) 0.0045(17) -0.0180(17) -0.0249(17)
O2 0.0244(14) 0.0203(13) 0.0319(15) -0.0010(11) -0.0063(11) -0.0078(11)

loop_
_atom_type_symbol
_atom_type_description
_atom_type_scat_dispersion_real
_atom_type_scat_dispersion_imag
_atom_type_scat_source
C C 0.0033 0.0016 'International Tables Vol C Tables 4.2.6.8 and 6.1.1.4'
H H 0.0000 0.0000 'International Tables Vol C Tables 4.2.6.8 and 6.1.1.4'
N N 0.0061 0.0033 'International Tables Vol C Tables 4.2.6.8 and 6.1.1.4'
O O 0.0106 0.0060 'International Tables Vol C Tables 4.2.6.8 and 6.1.1.4'
Mo Mo -1.6832 0.6857 'International Tables Vol C Tables 4.2.6.8 and 6.1.1.4'

loop_
_geom_angle_atom_site_label_1
_geom_angle_atom_site_label_2
_geom_angle_atom_site_label_3
_geom_angle
O11 Mo1 O 101.00(12)
O11 Mo1 O2 111.77(12)
O Mo1 O2 90.55(11)
O11 Mo1 N1 89.63(12)
O Mo1 N1 100.82(12)
O2 Mo1 N1 153.52(11)
O11 Mo1 O1 159.89(12)
O Mo1 O1 93.47(11)
O2 Mo1 O1 81.70(11)
N1 Mo1 O1 73.87(11)
O11 Mo1 N2 89.60(14)
O Mo1 N2 163.77(13)
O2 Mo1 N2 74.02(12)
N1 Mo1 N2 91.41(13)
O1 Mo1 N2 79.62(14)
Mo2 O Mo1 178.33(17)
C12 N1 C51 119.7(3)
C12 N1 Mo1 119.3(2)
C51 N1 Mo1 120.9(2)
C11 O1 Mo1 119.5(2)
O21 Mo2 O 101.44(13)
O21 Mo2 O4 111.94(13)
O Mo2 O4 89.14(11)
O21 Mo2 N3 88.98(13)
O Mo2 N3 99.63(12)
O4 Mo2 N3 155.37(12)
O21 Mo2 O3 157.98(12)
O Mo2 O3 95.29(11)
O4 Mo2 O3 82.27(11)
N3 Mo2 O3 74.07(11)
O21 Mo2 N4 86.91(16)
O Mo2 N4 162.51(12)
O4 Mo2 N4 73.45(12)
N3 Mo2 N4 95.82(14)
O3 Mo2 N4 81.07(16)
O1 C11 C12 115.0(3)
O1 C11 C16 124.1(3)
C12 C11 C16 121.0(3)
C41 O4 Mo2 119.8(2)
C42 N4 C81 121.1(4)
C42 N4 Mo2 110.7(3)
C81 N4 Mo2 119.6(3)
C42 N4 H4 99.8
C81 N4 H4 99.8
Mo2 N4 H4 99.8
C31 O3 Mo2 120.4(2)
C32 N3 C71 119.1(3)
C32 N3 Mo2 119.5(2)
C71 N3 Mo2 121.4(2)
N1 C12 C13 127.8(3)
N1 C12 C11 111.1(3)
C13 C12 C11 121.0(3)
C14 C13 C12 119.2(4)
C14 C13 H13 120.4
C12 C13 H13 120.4
C13 C14 C15 118.6(4)
C13 C14 C18 122.3(4)
C15 C14 C18 119.1(3)
C16 C15 C14 124.5(3)
C16 C15 H15 117.7
C14 C15 H15 117.7
C15 C16 C11 115.7(3)
C15 C16 C17 124.2(3)
C11 C16 C17 120.1(3)
C16 C17 C173 110.0(3)
C16 C17 C171 109.7(3)
C173 C17 C171 109.7(3)
C16 C17 C172 111.7(3)
C173 C17 C172 108.1(3)
C171 C17 C172 107.5(3)
C181 C18 C183 108.8(4)
C181 C18 C14 110.3(4)
C183 C18 C14 112.1(3)
C181 C18 C182 109.5(4)
C183 C18 C182 107.7(4)
C14 C18 C182 108.5(3)
C281 C28 C282 109.9(5)
C281 C28 C283 108.3(5)
C282 C28 C283 108.4(4)
C281 C28 C24 111.7(4)
C282 C28 C24 107.5(4)
C283 C28 C24 111.1(4)
C271 C27 C273 108.1(5)
C271 C27 C26 109.8(4)
C273 C27 C26 111.9(4)
C271 C27 C272 110.6(5)
C273 C27 C272 107.8(4)
C26 C27 C272 108.5(4)
C25 C26 C21 115.5(4)
C25 C26 C27 123.0(4)
C21 C26 C27 121.5(4)
C26 C25 C24 124.6(4)
C26 C25 H25 117.7
C24 C25 H25 117.7
C23 C24 C25 119.1(4)
C23 C24 C28 120.4(4)
C25 C24 C28 120.5(4)
C24 C23 C22 119.0(4)
C24 C23 H23 120.5
C22 C23 H23 120.5
N2 C22 C23 126.4(4)
N2 C22 C21 113.2(3)
C23 C22 C21 120.3(4)
O2 C21 C26 123.5(4)
O2 C21 C22 115.3(3)
C26 C21 C22 121.2(4)
C56 C51 C52 119.5(4)
C56 C51 N1 122.4(3)
C52 C51 N1 118.0(4)
C482 C48 C44 109.0(3)
C482 C48 C481 109.8(4)
C44 C48 C481 109.7(3)
C482 C48 C483 108.4(4)
C44 C48 C483 112.5(4)
C481 C48 C483 107.5(3)
C472 C47 C471 108.6(4)
C472 C47 C473 110.0(4)
C471 C47 C473 107.1(4)
C472 C47 C46 108.8(3)
C471 C47 C46 112.5(4)
C473 C47 C46 109.8(4)
C41 C46 C45 116.5(4)
C41 C46 C47 121.5(4)
C45 C46 C47 121.9(3)
C46 C45 C44 124.0(4)
C46 C45 H45 118.0
C44 C45 H45 118.0
C43 C44 C45 118.8(4)
C43 C44 C48 119.3(4)
C45 C44 C48 122.0(3)
C44 C43 C42 118.6(4)
C44 C43 H43 120.7
C42 C43 H43 120.7
C43 C42 N4 126.0(4)
C43 C42 C41 121.9(4)
N4 C42 C41 112.1(3)
O4 C41 C46 123.3(4)
O4 C41 C42 116.6(3)
C46 C41 C42 120.1(4)
C382 C38 C383 106.9(5)
C382 C38 C34 112.2(4)
C383 C38 C34 110.3(4)
C382 C38 C381 109.3(4)
C383 C38 C381 109.7(5)
C34 C38 C381 108.4(4)
C371 C37 C36 109.7(3)
C371 C37 C373 109.7(3)
C36 C37 C373 109.2(3)
C371 C37 C372 109.0(3)
C36 C37 C372 111.4(3)
C373 C37 C372 107.8(3)
C35 C36 C31 116.4(3)
C35 C36 C37 123.6(3)
C31 C36 C37 120.0(3)
C36 C35 C34 124.4(4)
C36 C35 H35 117.8
C34 C35 H35 117.8
C33 C34 C35 118.5(4)
C33 C34 C38 122.3(4)
C35 C34 C38 119.1(4)
C34 C33 C32 119.8(4)
C34 C33 H33 120.1
C32 C33 H33 120.1
N3 C32 C33 128.0(3)
N3 C32 C31 111.7(3)
C33 C32 C31 120.3(4)
O3 C31 C36 125.4(3)
O3 C31 C32 114.1(3)
C36 C31 C32 120.5(3)
C53 C52 C51 120.2(4)
C53 C52 H52 119.9
C51 C52 H52 119.9
C54 C53 C52 120.8(4)
C54 C53 H53 119.6
C52 C53 H53 119.6
C53 C54 C55 118.7(4)
C53 C54 C57 122.1(5)
C55 C54 C57 119.2(5)
C54 C55 C56 121.5(4)
C54 C55 H55 119.3
C56 C55 H55 119.3
C62 C61 C66 120.0(4)
C62 C61 N2 120.1(4)
C66 C61 N2 119.8(4)
C571 C57 C54 114.4(4)
C571 C57 H57A 108.7
C54 C57 H57A 108.7
C571 C57 H57B 108.7
C54 C57 H57B 108.7
H57A C57 H57B 107.6
C51 C56 C55 119.3(4)
C51 C56 H56 120.4
C55 C56 H56 120.4
C63 C62 C61 119.9(4)
C63 C62 H62 120.0
C61 C62 H62 120.0
C62 C63 C64 121.1(4)
C62 C63 H63 119.5
C64 C63 H63 119.5
C65 C64 C63 118.2(4)
C65 C64 C67 121.1(4)
C63 C64 C67 120.7(4)
C64 C65 C66 121.2(4)
C64 C65 H65 119.4
C66 C65 H65 119.4
C65 C66 C61 119.6(4)
C65 C66 H66 120.2
C61 C66 H66 120.2
C72 C71 C76 119.6(4)
C72 C71 N3 118.1(3)
C76 C71 N3 122.3(3)
C64 C67 C671 115.8(4)
C64 C67 H67A 108.3
C671 C67 H67A 108.3
C64 C67 H67B 108.3
C671 C67 H67B 108.3
H67A C67 H67B 107.4
C71 C72 C73 120.2(4)
C71 C72 H72 119.9
C73 C72 H72 119.9
C74 C73 C72 120.9(4)
C74 C73 H73 119.6
C72 C73 H73 119.6
C75 C74 C73 118.3(4)
C75 C74 C77 121.6(4)
C73 C74 C77 120.0(4)
C74 C75 C76 121.8(4)
C74 C75 H75 119.1
C76 C75 H75 119.1
C75 C76 C71 119.1(4)
C75 C76 H76 120.4
C71 C76 H76 120.4
C82 C81 C86 119.6(4)
C82 C81 N4 121.6(4)
C86 C81 N4 118.7(4)
C771 C77 C74 114.5(4)
C771 C77 H77A 108.6
C74 C77 H77A 108.6
C771 C77 H77B 108.6
C74 C77 H77B 108.6
H77A C77 H77B 107.6
C81 C82 C83 119.3(4)
C81 C82 H82 120.4
C83 C82 H82 120.4
C82 C83 C84 121.7(4)
C82 C83 H83 119.2
C84 C83 H83 119.2
C85 C84 C83 118.0(4)
C85 C84 C87 115.5(5)
C83 C84 C87 126.0(6)
C85 C84 C88 127.2(8)
C83 C84 C88 113.9(8)
C84 C85 C86 121.1(4)
C84 C85 H85 119.4
C86 C85 H85 119.4
C85 C86 C81 120.3(4)
C85 C86 H86 119.9
C81 C86 H86 119.9
C17 C171 H17A 109.5
C17 C171 H17B 109.5
H17A C171 H17B 109.5
C17 C171 H17C 109.5
H17A C171 H17C 109.5
H17B C171 H17C 109.5
C17 C172 H17D 109.5
C17 C172 H17E 109.5
H17D C172 H17E 109.5
C17 C172 H17F 109.5
H17D C172 H17F 109.5
H17E C172 H17F 109.5
C17 C173 H17G 109.5
C17 C173 H17H 109.5
H17G C173 H17H 109.5
C17 C173 H17I 109.5
H17G C173 H17I 109.5
H17H C173 H17I 109.5
C27 C271 H27A 109.5
C27 C271 H27B 109.5
H27A C271 H27B 109.5
C27 C271 H27C 109.5
H27A C271 H27C 109.5
H27B C271 H27C 109.5
C18 C183 H18A 109.5
C18 C183 H18B 109.5
H18A C183 H18B 109.5
C18 C183 H18C 109.5
H18A C183 H18C 109.5
H18B C183 H18C 109.5
C18 C182 H18D 109.5
C18 C182 H18E 109.5
H18D C182 H18E 109.5
C18 C182 H18F 109.5
H18D C182 H18F 109.5
H18E C182 H18F 109.5
C18 C181 H18G 109.5
C18 C181 H18H 109.5
H18G C181 H18H 109.5
C18 C181 H18I 109.5
H18G C181 H18I 109.5
H18H C181 H18I 109.5
C27 C272 H27D 109.5
C27 C272 H27E 109.5
H27D C272 H27E 109.5
C27 C272 H27F 109.5
H27D C272 H27F 109.5
H27E C272 H27F 109.5
C27 C273 H27G 109.5
C27 C273 H27H 109.5
H27G C273 H27H 109.5
C27 C273 H27I 109.5
H27G C273 H27I 109.5
H27H C273 H27I 109.5
C28 C281 H28A 109.5
C28 C281 H28B 109.5
H28A C281 H28B 109.5
C28 C281 H28C 109.5
H28A C281 H28C 109.5
H28B C281 H28C 109.5
C28 C282 H28D 109.5
C28 C282 H28E 109.5
H28D C282 H28E 109.5
C28 C282 H28F 109.5
H28D C282 H28F 109.5
H28E C282 H28F 109.5
C28 C283 H28G 109.5
C28 C283 H28H 109.5
H28G C283 H28H 109.5
C28 C283 H28I 109.5
H28G C283 H28I 109.5
H28H C283 H28I 109.5
C38 C381 H38A 109.5
C38 C381 H38B 109.5
H38A C381 H38B 109.5
C38 C381 H38C 109.5
H38A C381 H38C 109.5
H38B C381 H38C 109.5
C37 C373 H37A 109.5
C37 C373 H37B 109.5
H37A C373 H37B 109.5
C37 C373 H37C 109.5
H37A C373 H37C 109.5
H37B C373 H37C 109.5
C37 C372 H37D 109.5
C37 C372 H37E 109.5
H37D C372 H37E 109.5
C37 C372 H37F 109.5
H37D C372 H37F 109.5
H37E C372 H37F 109.5
C37 C371 H37G 109.5
C37 C371 H37H 109.5
H37G C371 H37H 109.5
C37 C371 H37I 109.5
H37G C371 H37I 109.5
H37H C371 H37I 109.5
C38 C382 H38D 109.5
C38 C382 H38E 109.5
H38D C382 H38E 109.5
C38 C382 H38F 109.5
H38D C382 H38F 109.5
H38E C382 H38F 109.5
C38 C383 H38G 109.5
C38 C383 H38H 109.5
H38G C383 H38H 109.5
C38 C383 H38I 109.5
H38G C383 H38I 109.5
H38H C383 H38I 109.5
C48 C481 H48A 109.5
C48 C481 H48B 109.5
H48A C481 H48B 109.5
C48 C481 H48C 109.5
H48A C481 H48C 109.5
H48B C481 H48C 109.5
C47 C473 H47A 109.5
C47 C473 H47B 109.5
H47A C473 H47B 109.5
C47 C473 H47C 109.5
H47A C473 H47C 109.5
H47B C473 H47C 109.5
C47 C472 H47D 109.5
C47 C472 H47E 109.5
H47D C472 H47E 109.5
C47 C472 H47F 109.5
H47D C472 H47F 109.5
H47E C472 H47F 109.5
C47 C471 H47G 109.5
C47 C471 H47H 109.5
H47G C471 H47H 109.5
C47 C471 H47I 109.5
H47G C471 H47I 109.5
H47H C471 H47I 109.5
C48 C482 H48D 109.5
C48 C482 H48E 109.5
H48D C482 H48E 109.5
C48 C482 H48F 109.5
H48D C482 H48F 109.5
H48E C482 H48F 109.5
C48 C483 H48G 109.5
C48 C483 H48H 109.5
H48G C483 H48H 109.5
C48 C483 H48I 109.5
H48G C483 H48I 109.5
H48H C483 H48I 109.5
C672 C671 C676 116.9(6)
C672 C671 C67 122.8(5)
C676 C671 C67 120.2(5)
C575 C576 C571 120.7(5)
C575 C576 H576 119.6
C571 C576 H576 119.6
C574 C575 C576 119.9(6)
C574 C575 H575 120.1
C576 C575 H575 120.1
C573 C574 C575 119.9(6)
C573 C574 H574 120.1
C575 C574 H574 120.1
C574 C573 C572 120.9(5)
C574 C573 H573 119.6
C572 C573 H573 119.6
C571 C572 C573 119.8(6)
C571 C572 H572 120.1
C573 C572 H572 120.1
C572 C571 C576 118.8(5)
C572 C571 C57 122.0(5)
C576 C571 C57 119.1(5)
C671 C676 C675 121.6(7)
C671 C676 H676 119.2
C675 C676 H676 119.2
C674 C675 C676 121.0(8)
C674 C675 H675 119.5
C676 C675 H675 119.5
C675 C674 C673 119.4(7)
C675 C674 H674 120.3
C673 C674 H674 120.3
C674 C673 C672 120.2(7)
C674 C673 H673 119.9
C672 C673 H673 119.9
C671 C672 C673 120.7(7)
C671 C672 H672 119.7
C673 C672 H672 119.7
C776 C771 C772 119.1(5)
C776 C771 C77 121.0(5)
C772 C771 C77 119.9(5)
C771 C776 C775 121.4(5)
C771 C776 H776 119.3
C775 C776 H776 119.3
C872 C871 C876 120.0
C872 C871 C87 120.7(6)
C876 C871 C87 119.2(6)
C871 C872 C873 120.0
C871 C872 H872 120.0
C873 C872 H872 120.0
C874 C873 C872 120.0
C874 C873 H873 120.0
C872 C873 H873 120.0
C875 C874 C873 120.0
C875 C874 H874 120.0
C873 C874 H874 120.0
C874 C875 C876 120.0
C874 C875 H875 120.0
C876 C875 H875 120.0
C875 C876 C871 120.0
C875 C876 H876 120.0
C871 C876 H876 120.0
C84 C87 C871 110.7(6)
C84 C87 H87A 109.5
C871 C87 H87A 109.5
C84 C87 H87B 109.5
C871 C87 H87B 109.5
H87A C87 H87B 108.1
C882 C881 C886 120.0
C882 C881 C88 115.3(9)
C886 C881 C88 124.7(9)
C881 C882 C883 120.0
C881 C882 H882 120.0
C883 C882 H882 120.0
C884 C883 C882 120.0
C884 C883 H883 120.0
C882 C883 H883 120.0
C883 C884 C885 120.0
C883 C884 H884 120.0
C885 C884 H884 120.0
C886 C885 C884 120.0
C886 C885 H885 120.0
C884 C885 H885 120.0
C885 C886 C881 120.0
C885 C886 H886 120.0
C881 C886 H886 120.0
C881 C88 C84 113.8(12)
C881 C88 H88A 108.8
C84 C88 H88A 108.8
C881 C88 H88B 108.8
C84 C88 H88B 108.8
H88A C88 H88B 107.7
C774 C775 C776 119.1(6)
C774 C775 H775 120.5
C776 C775 H775 120.5
C775 C774 C773 120.5(6)
C775 C774 H774 119.8
C773 C774 H774 119.8
C774 C773 C772 120.0(5)
C774 C773 H773 120.0
C772 C773 H773 120.0
C771 C772 C773 120.0(6)
C771 C772 H772 120.0
C773 C772 H772 120.0
C22 N2 C61 121.9(3)
C22 N2 Mo1 113.7(3)
C61 N2 Mo1 122.4(2)
C22 N2 H2 94.7
C61 N2 H2 94.7
Mo1 N2 H2 94.7
C21 O2 Mo1 119.8(2)

loop_
_geom_bond_atom_site_label_1
_geom_bond_atom_site_label_2
_geom_bond_distance
Mo1 O11 1.695(3)
Mo1 O 1.877(3)
Mo1 O2 1.989(3)
Mo1 N1 2.040(3)
Mo1 O1 2.056(3)
Mo1 N2 2.200(3)
O Mo2 1.865(3)
N1 C12 1.384(5)
N1 C51 1.423(5)
O1 C11 1.314(4)
Mo2 O21 1.690(3)
Mo2 O4 1.984(3)
Mo2 N3 2.036(3)
Mo2 O3 2.045(3)
Mo2 N4 2.248(4)
C11 C12 1.406(5)
C11 C16 1.415(5)
O4 C41 1.332(5)
N4 C42 1.403(5)
N4 C81 1.429(5)
N4 H4 1.0000
O3 C31 1.313(4)
N3 C32 1.374(5)
N3 C71 1.429(5)
C12 C13 1.386(5)
C13 C14 1.382(5)
C13 H13 0.9500
C14 C15 1.409(6)
C14 C18 1.528(6)
C15 C16 1.372(5)
C15 H15 0.9500
C16 C17 1.520(5)
C17 C173 1.528(6)
C17 C171 1.532(6)
C17 C172 1.542(5)
C18 C181 1.518(7)
C18 C183 1.521(6)
C18 C182 1.532(7)
C28 C281 1.517(7)
C28 C282 1.524(7)
C28 C283 1.526(7)
C28 C24 1.536(6)
C27 C271 1.519(8)
C27 C273 1.524(6)
C27 C26 1.529(6)
C27 C272 1.535(6)
C26 C25 1.395(6)
C26 C21 1.396(6)
C25 C24 1.398(6)
C25 H25 0.9500
C24 C23 1.371(6)
C23 C22 1.409(5)
C23 H23 0.9500
C22 N2 1.352(5)
C22 C21 1.420(6)
C21 O2 1.342(4)
C51 C56 1.380(6)
C51 C52 1.391(5)
C48 C482 1.525(6)
C48 C44 1.529(5)
C48 C481 1.532(6)
C48 C483 1.535(6)
C47 C472 1.519(7)
C47 C471 1.525(6)
C47 C473 1.527(6)
C47 C46 1.529(6)
C46 C41 1.388(5)
C46 C45 1.396(6)
C45 C44 1.398(6)
C45 H45 0.9500
C44 C43 1.385(5)
C43 C42 1.390(5)
C43 H43 0.9500
C42 C41 1.414(6)
C38 C382 1.519(6)
C38 C383 1.519(8)
C38 C34 1.526(6)
C38 C381 1.526(7)
C37 C371 1.532(6)
C37 C36 1.533(5)
C37 C373 1.535(5)
C37 C372 1.537(5)
C36 C35 1.376(5)
C36 C31 1.408(5)
C35 C34 1.402(5)
C35 H35 0.9500
C34 C33 1.373(6)
C33 C32 1.399(5)
C33 H33 0.9500
C32 C31 1.414(5)
C52 C53 1.383(6)
C52 H52 0.9500
C53 C54 1.377(7)
C53 H53 0.9500
C54 C55 1.379(6)
C54 C57 1.525(6)
C55 C56 1.395(6)
C55 H55 0.9500
C61 C62 1.381(6)
C61 C66 1.386(6)
C61 N2 1.429(5)
C57 C571 1.509(7)
C57 H57A 0.9900
C57 H57B 0.9900
C56 H56 0.9500
C62 C63 1.369(6)
C62 H62 0.9500
C63 C64 1.402(6)
C63 H63 0.9500
C64 C65 1.377(6)
C64 C67 1.505(6)
C65 C66 1.383(6)
C65 H65 0.9500
C66 H66 0.9500
C71 C72 1.374(6)
C71 C76 1.388(5)
C67 C671 1.505(7)
C67 H67A 0.9900
C67 H67B 0.9900
C72 C73 1.384(6)
C72 H72 0.9500
C73 C74 1.377(6)
C73 H73 0.9500
C74 C75 1.374(7)
C74 C77 1.516(6)
C75 C76 1.382(6)
C75 H75 0.9500
C76 H76 0.9500
C81 C82 1.376(6)
C81 C86 1.389(6)
C77 C771 1.506(7)
C77 H77A 0.9900
C77 H77B 0.9900
C82 C83 1.385(6)
C82 H82 0.9500
C83 C84 1.391(7)
C83 H83 0.9500
C84 C85 1.376(7)
C84 C87 1.530(10)
C84 C88 1.578(19)
C85 C86 1.377(6)
C85 H85 0.9500
C86 H86 0.9500
C171 H17A 0.9800
C171 H17B 0.9800
C171 H17C 0.9800
C172 H17D 0.9800
C172 H17E 0.9800
C172 H17F 0.9800
C173 H17G 0.9800
C173 H17H 0.9800
C173 H17I 0.9800
C271 H27A 0.9800
C271 H27B 0.9800
C271 H27C 0.9800
C183 H18A 0.9800
C183 H18B 0.9800
C183 H18C 0.9800
C182 H18D 0.9800
C182 H18E 0.9800
C182 H18F 0.9800
C181 H18G 0.9800
C181 H18H 0.9800
C181 H18I 0.9800
C272 H27D 0.9800
C272 H27E 0.9800
C272 H27F 0.9800
C273 H27G 0.9800
C273 H27H 0.9800
C273 H27I 0.9800
C281 H28A 0.9800
C281 H28B 0.9800
C281 H28C 0.9800
C282 H28D 0.9800
C282 H28E 0.9800
C282 H28F 0.9800
C283 H28G 0.9800
C283 H28H 0.9800
C283 H28I 0.9800
C381 H38A 0.9800
C381 H38B 0.9800
C381 H38C 0.9800
C373 H37A 0.9800
C373 H37B 0.9800
C373 H37C 0.9800
C372 H37D 0.9800
C372 H37E 0.9800
C372 H37F 0.9800
C371 H37G 0.9800
C371 H37H 0.9800
C371 H37I 0.9800
C382 H38D 0.9800
C382 H38E 0.9800
C382 H38F 0.9800
C383 H38G 0.9800
C383 H38H 0.9800
C383 H38I 0.9800
C481 H48A 0.9800
C481 H48B 0.9800
C481 H48C 0.9800
C473 H47A 0.9800
C473 H47B 0.9800
C473 H47C 0.9800
C472 H47D 0.9800
C472 H47E 0.9800
C472 H47F 0.9800
C471 H47G 0.9800
C471 H47H 0.9800
C471 H47I 0.9800
C482 H48D 0.9800
C482 H48E 0.9800
C482 H48F 0.9800
C483 H48G 0.9800
C483 H48H 0.9800
C483 H48I 0.9800
C671 C672 1.365(7)
C671 C676 1.369(7)
C576 C575 1.380(7)
C576 C571 1.384(7)
C576 H576 0.9500
C575 C574 1.372(9)
C575 H575 0.9500
C574 C573 1.357(10)
C574 H574 0.9500
C573 C572 1.390(10)
C573 H573 0.9500
C572 C571 1.378(7)
C572 H572 0.9500
C676 C675 1.380(9)
C676 H676 0.9500
C675 C674 1.332(12)
C675 H675 0.9500
C674 C673 1.345(12)
C674 H674 0.9500
C673 C672 1.410(11)
C673 H673 0.9500
C672 H672 0.9500
C771 C776 1.364(7)
C771 C772 1.378(7)
C776 C775 1.383(7)
C776 H776 0.9500
C871 C872 1.3900
C871 C876 1.3900
C871 C87 1.534(9)
C872 C873 1.3900
C872 H872 0.9500
C873 C874 1.3900
C873 H873 0.9500
C874 C875 1.3900
C874 H874 0.9500
C875 C876 1.3900
C875 H875 0.9500
C876 H876 0.9500
C87 H87A 0.9900
C87 H87B 0.9900
C881 C882 1.3900
C881 C886 1.3900
C881 C88 1.544(18)
C882 C883 1.3900
C882 H882 0.9500
C883 C884 1.3900
C883 H883 0.9500
C884 C885 1.3900
C884 H884 0.9500
C885 C886 1.3900
C885 H885 0.9500
C886 H886 0.9500
C88 H88A 0.9900
C88 H88B 0.9900
C775 C774 1.367(9)
C775 H775 0.9500
C774 C773 1.369(10)
C774 H774 0.9500
C773 C772 1.386(9)
C773 H773 0.9500
C772 H772 0.9500
N2 H2 1.0000
